data_1512814
loop_
_publ_author_name
'Lian-Li Liu'
'Jing-Jing Huang'
'Xiu-Li Wang'
'Guo-Cheng Liu'
'Song Yang'
'Hong-Yan Lin'

_publ_section_title
;
 Ligand-controlled assembly of cobalt(II) metal-organic complexes from
 different semirigid bis(imidazole) derivatives and aromatic
 monocarboxylates: Electrochemical behaviors and fluorescent properties
;
_journal_name_full
;
Inorganica Chimica Acta
;
_journal_page_first 715
_journal_page_last 722
_journal_paper_doi 10.1016/j.ica.2012.09.033
_journal_volume 394
_journal_year 2013
_chemical_formula_sum 'C56 H44 Br4 Co2 N8 O8'
_chemical_formula_weight 1394.45
_space_group_IT_number 2
_symmetry_cell_setting triclinic
_symmetry_space_group_name_Hall '-P 1'
_symmetry_space_group_name_H-M 'P -1'
_atom_sites_solution_hydrogens geom
_atom_sites_solution_primary direct
_atom_sites_solution_secondary difmap
_cell_angle_alpha 64.037(3)
_cell_angle_beta 80.602(3)
_cell_angle_gamma 68.594(3)
_cell_formula_units_Z 1
_cell_length_a 10.076(2)
_cell_length_b 12.750(3)
_cell_length_c 13.189(3)
_cell_measurement_temperature 293(2)
_cell_volume 1418.3(5)
_computing_structure_refinement 'SHELXL-97 (Sheldrick, 1997)'
_computing_structure_solution 'SHELXS-97 (Sheldrick, 1990)'
_diffrn_ambient_temperature 293(2)
_diffrn_measured_fraction_theta_full 0.959
_diffrn_measured_fraction_theta_max 0.959
_diffrn_radiation_monochromator graphite
_diffrn_radiation_source 'fine-focus sealed tube'
_diffrn_radiation_type MoK\a
_diffrn_radiation_wavelength 0.71073
_diffrn_reflns_av_R_equivalents 0.0214
_diffrn_reflns_av_sigmaI/netI 0.0340
_diffrn_reflns_limit_h_max 11
_diffrn_reflns_limit_h_min -11
_diffrn_reflns_limit_k_max 15
_diffrn_reflns_limit_k_min -15
_diffrn_reflns_limit_l_max 15
_diffrn_reflns_limit_l_min -15
_diffrn_reflns_number 9622
_diffrn_reflns_theta_full 24.99
_diffrn_reflns_theta_max 24.99
_diffrn_reflns_theta_min 2.41
_exptl_absorpt_coefficient_mu 3.462
_exptl_absorpt_correction_T_max 0.242
_exptl_absorpt_correction_T_min 0.214
_exptl_absorpt_correction_type multi-scan
_exptl_crystal_density_diffrn 1.633
_exptl_crystal_density_method 'not measured'
_exptl_crystal_F_000 694
_exptl_crystal_size_max 0.47
_exptl_crystal_size_mid 0.45
_exptl_crystal_size_min 0.41
_refine_diff_density_max 1.521
_refine_diff_density_min -1.514
_refine_diff_density_rms 0.074
_refine_ls_extinction_method none
_refine_ls_goodness_of_fit_ref 1.003
_refine_ls_hydrogen_treatment constr
_refine_ls_matrix_type full
_refine_ls_number_parameters 352
_refine_ls_number_reflns 4797
_refine_ls_number_restraints 0
_refine_ls_restrained_S_all 1.003
_refine_ls_R_factor_all 0.0770
_refine_ls_R_factor_gt 0.0559
_refine_ls_shift/su_max 0.009
_refine_ls_shift/su_mean 0.001
_refine_ls_structure_factor_coef Fsqd
_refine_ls_weighting_details 'calc w=1/[\s^2^(Fo^2^)+(0.1146P)^2^+1.3552P] where P=(Fo^2^+2Fc^2^)/3'
_refine_ls_weighting_scheme calc
_refine_ls_wR_factor_gt 0.1714
_refine_ls_wR_factor_ref 0.1839
_reflns_number_gt 3564
_reflns_number_total 4999
_reflns_threshold_expression >2sigma(I)
_cod_data_source_file ICA-2013-394-715-722-1.cif
_cod_data_source_block 1
_cod_original_cell_volume 1418.4(6)
_cod_original_sg_symbol_H-M P-1
_cod_database_code 1512814

loop_
_symmetry_equiv_pos_as_xyz
'x, y, z'
'-x, -y, -z'

loop_
_atom_site_label
_atom_site_type_symbol
_atom_site_fract_x
_atom_site_fract_y
_atom_site_fract_z
_atom_site_U_iso_or_equiv
_atom_site_adp_type
_atom_site_occupancy
_atom_site_symmetry_multiplicity
_atom_site_calc_flag
_atom_site_refinement_flags
Co1 Co -0.08986(7) 0.49115(6) -0.17264(5) 0.0413(2) Uani 1 1 d .
Br1 Br 0.80587(8) 0.04378(9) -0.01125(8) 0.1110(4) Uani 1 1 d .
N1 N -0.1046(4) 0.4451(3) -0.2986(3) 0.0457(10) Uani 1 1 d .
O1 O -0.1404(4) 0.6712(3) -0.2125(3) 0.0515(9) Uani 1 1 d .
C1 C 0.0017(6) 0.3775(4) -0.3407(4) 0.0502(12) Uani 1 1 d .
H1A H 0.0959 0.3448 -0.3171 0.060 Uiso 1 1 calc R
Br2 Br -0.56072(14) 1.27407(7) -0.41567(10) 0.1485(6) Uani 1 1 d .
O2 O -0.3394(4) 0.6455(3) -0.2313(3) 0.0592(9) Uani 1 1 d .
N2 N -0.0434(5) 0.3622(3) -0.4217(3) 0.0494(10) Uani 1 1 d .
C2 C -0.2235(6) 0.4747(5) -0.3574(5) 0.0540(13) Uani 1 1 d .
H2A H -0.3153 0.5219 -0.3464 0.065 Uiso 1 1 calc R
N3 N 0.2010(4) -0.3082(3) -0.1575(3) 0.0441(9) Uani 1 1 d .
O3 O 0.1074(4) 0.4015(3) -0.1201(3) 0.0583(9) Uani 1 1 d .
C3 C -0.1858(6) 0.4242(5) -0.4338(5) 0.0598(14) Uani 1 1 d .
H3A H -0.2457 0.4307 -0.4845 0.072 Uiso 1 1 calc R
O4 O 0.2007(4) 0.5034(3) -0.2825(3) 0.0597(10) Uani 1 1 d .
N4 N 0.1791(4) -0.4060(3) 0.0251(3) 0.0436(9) Uani 1 1 d .
C4 C 0.0449(6) 0.2915(4) -0.4853(4) 0.0557(14) Uani 1 1 d .
H4A H 0.1368 0.3039 -0.5002 0.067 Uiso 1 1 calc R
H4B H 0.0000 0.3236 -0.5574 0.067 Uiso 1 1 calc R
C5 C 0.0687(5) 0.1534(4) -0.4254(4) 0.0429(11) Uani 1 1 d .
C6 C 0.0440(7) 0.0921(5) -0.3117(4) 0.0600(15) Uani 1 1 d .
H6A H 0.0054 0.1369 -0.2679 0.072 Uiso 1 1 calc R
C7 C 0.0759(7) -0.0350(5) -0.2622(4) 0.0563(14) Uani 1 1 d .
H7A H 0.0578 -0.0743 -0.1857 0.068 Uiso 1 1 calc R
C8 C 0.1242(6) 0.0840(5) -0.4875(4) 0.0502(13) Uani 1 1 d .
H8A H 0.1396 0.1233 -0.5644 0.060 Uiso 1 1 calc R
C9 C 0.1573(6) -0.0427(5) -0.4379(4) 0.0487(12) Uani 1 1 d .
H9A H 0.1961 -0.0873 -0.4818 0.058 Uiso 1 1 calc R
C10 C 0.1343(5) -0.1043(4) -0.3250(4) 0.0431(11) Uani 1 1 d .
C11 C 0.1618(7) -0.2419(4) -0.2776(4) 0.0551(13) Uani 1 1 d .
H11A H 0.0768 -0.2552 -0.2874 0.066 Uiso 1 1 calc R
H11B H 0.2380 -0.2769 -0.3207 0.066 Uiso 1 1 calc R
C12 C 0.1138(5) -0.3472(4) -0.0730(4) 0.0439(11) Uani 1 1 d .
H12A H 0.0188 -0.3345 -0.0822 0.053 Uiso 1 1 calc R
C13 C 0.3297(6) -0.3443(5) -0.1120(5) 0.0569(14) Uani 1 1 d .
H13A H 0.4117 -0.3305 -0.1507 0.068 Uiso 1 1 calc R
C14 C 0.3163(5) -0.4045(5) 0.0007(4) 0.0536(13) Uani 1 1 d .
H14A H 0.3884 -0.4393 0.0532 0.064 Uiso 1 1 calc R
C15 C 0.2127(5) 0.4217(5) -0.1859(4) 0.0471(12) Uani 1 1 d .
C16 C 0.4797(6) 0.3515(6) -0.1984(5) 0.0636(15) Uani 1 1 d .
H16A H 0.4723 0.4218 -0.2651 0.076 Uiso 1 1 calc R
C17 C 0.3571(5) 0.3337(5) -0.1392(4) 0.0492(12) Uani 1 1 d .
C18 C 0.3726(6) 0.2306(6) -0.0397(5) 0.078(2) Uani 1 1 d .
H18A H 0.2919 0.2181 0.0025 0.093 Uiso 1 1 calc R
C19 C 0.6134(6) 0.2660(7) -0.1597(6) 0.0772(19) Uani 1 1 d .
H19A H 0.6951 0.2780 -0.2004 0.093 Uiso 1 1 calc R
C20 C 0.5054(7) 0.1446(7) -0.0005(5) 0.089(2) Uani 1 1 d .
H20A H 0.5144 0.0743 0.0664 0.107 Uiso 1 1 calc R
C21 C 0.6229(6) 0.1655(7) -0.0624(5) 0.0682(17) Uani 1 1 d .
C22 C -0.2739(5) 0.7137(4) -0.2342(4) 0.0447(11) Uani 1 1 d .
C23 C -0.3465(5) 0.8488(4) -0.2700(4) 0.0449(11) Uani 1 1 d .
C24 C -0.2841(6) 0.9212(5) -0.2549(4) 0.0514(12) Uani 1 1 d .
H24A H -0.1981 0.8837 -0.2165 0.062 Uiso 1 1 calc R
C25 C -0.3464(7) 1.0468(5) -0.2956(5) 0.0642(15) Uani 1 1 d .
H25A H -0.3033 1.0951 -0.2861 0.077 Uiso 1 1 calc R
C26 C -0.4748(8) 1.1002(5) -0.3512(5) 0.0747(19) Uani 1 1 d .
C27 C -0.5411(7) 1.0314(6) -0.3671(6) 0.086(2) Uani 1 1 d .
H27A H -0.6274 1.0691 -0.4050 0.103 Uiso 1 1 calc R
C28 C -0.4760(6) 0.9048(5) -0.3251(5) 0.0654(15) Uani 1 1 d .
H28A H -0.5197 0.8565 -0.3339 0.078 Uiso 1 1 calc R

loop_
_atom_site_aniso_label
_atom_site_aniso_U_11
_atom_site_aniso_U_22
_atom_site_aniso_U_33
_atom_site_aniso_U_23
_atom_site_aniso_U_13
_atom_site_aniso_U_12
Co1 0.0379(4) 0.0364(4) 0.0388(4) -0.0090(3) -0.0023(3) -0.0078(3)
Br1 0.0489(4) 0.1417(8) 0.1100(7) -0.0555(6) -0.0247(4) 0.0186(4)
N1 0.049(2) 0.035(2) 0.045(2) -0.0081(18) -0.0048(19) -0.0141(18)
O1 0.042(2) 0.0418(19) 0.057(2) -0.0141(16) -0.0058(16) -0.0044(15)
C1 0.057(3) 0.038(3) 0.049(3) -0.013(2) -0.006(2) -0.013(2)
Br2 0.1956(12) 0.0503(5) 0.1602(10) -0.0356(5) -0.0996(9) 0.0340(6)
O2 0.053(2) 0.054(2) 0.066(2) -0.0174(18) -0.0041(18) -0.0199(18)
N2 0.067(3) 0.033(2) 0.042(2) -0.0090(17) -0.007(2) -0.016(2)
C2 0.047(3) 0.045(3) 0.061(3) -0.016(3) -0.010(3) -0.010(2)
N3 0.051(2) 0.035(2) 0.038(2) -0.0086(17) -0.0019(18) -0.0124(18)
O3 0.0368(19) 0.064(2) 0.054(2) -0.0141(18) -0.0051(16) -0.0060(17)
C3 0.060(4) 0.050(3) 0.062(3) -0.017(3) -0.020(3) -0.009(3)
O4 0.063(2) 0.049(2) 0.055(2) -0.0098(18) -0.0089(18) -0.0168(18)
N4 0.037(2) 0.042(2) 0.042(2) -0.0091(17) -0.0036(17) -0.0109(17)
C4 0.077(4) 0.040(3) 0.043(3) -0.014(2) 0.005(3) -0.019(3)
C5 0.050(3) 0.041(3) 0.036(2) -0.008(2) -0.001(2) -0.021(2)
C6 0.095(4) 0.044(3) 0.041(3) -0.021(2) 0.013(3) -0.024(3)
C7 0.090(4) 0.043(3) 0.030(2) -0.010(2) 0.007(3) -0.024(3)
C8 0.072(4) 0.047(3) 0.030(2) -0.011(2) 0.008(2) -0.028(3)
C9 0.059(3) 0.045(3) 0.043(3) -0.021(2) 0.008(2) -0.019(2)
C10 0.050(3) 0.042(3) 0.036(2) -0.014(2) -0.001(2) -0.015(2)
C11 0.082(4) 0.040(3) 0.037(3) -0.010(2) -0.002(3) -0.021(3)
C12 0.042(3) 0.038(2) 0.046(3) -0.009(2) -0.004(2) -0.014(2)
C13 0.041(3) 0.051(3) 0.060(3) -0.011(3) 0.009(2) -0.014(2)
C14 0.037(3) 0.057(3) 0.051(3) -0.010(2) -0.006(2) -0.012(2)
C15 0.047(3) 0.045(3) 0.051(3) -0.024(2) -0.003(2) -0.012(2)
C16 0.046(3) 0.064(4) 0.076(4) -0.023(3) 0.002(3) -0.021(3)
C17 0.041(3) 0.059(3) 0.047(3) -0.023(2) -0.003(2) -0.013(2)
C18 0.041(3) 0.090(5) 0.054(3) -0.005(3) 0.002(3) 0.000(3)
C19 0.040(3) 0.095(5) 0.094(5) -0.041(4) 0.013(3) -0.023(3)
C20 0.061(4) 0.100(5) 0.057(4) -0.008(4) -0.004(3) -0.001(4)
C21 0.042(3) 0.091(5) 0.067(4) -0.037(4) -0.012(3) -0.005(3)
C22 0.043(3) 0.044(3) 0.037(2) -0.010(2) 0.001(2) -0.011(2)
C23 0.040(3) 0.044(3) 0.039(2) -0.015(2) 0.000(2) -0.004(2)
C24 0.050(3) 0.044(3) 0.049(3) -0.020(2) -0.010(2) 0.002(2)
C25 0.081(4) 0.048(3) 0.060(3) -0.028(3) -0.016(3) -0.005(3)
C26 0.089(5) 0.044(3) 0.064(4) -0.020(3) -0.021(3) 0.012(3)
C27 0.070(4) 0.069(4) 0.093(5) -0.031(4) -0.036(4) 0.017(3)
C28 0.047(3) 0.058(3) 0.082(4) -0.026(3) -0.018(3) -0.003(3)

loop_
_atom_type_symbol
_atom_type_description
_atom_type_scat_dispersion_real
_atom_type_scat_dispersion_imag
_atom_type_scat_source
C C 0.0033 0.0016 'International Tables Vol C Tables 4.2.6.8 and 6.1.1.4'
H H 0.0000 0.0000 'International Tables Vol C Tables 4.2.6.8 and 6.1.1.4'
N N 0.0061 0.0033 'International Tables Vol C Tables 4.2.6.8 and 6.1.1.4'
O O 0.0106 0.0060 'International Tables Vol C Tables 4.2.6.8 and 6.1.1.4'
Co Co 0.3494 0.9721 'International Tables Vol C Tables 4.2.6.8 and 6.1.1.4'
Br Br -0.2901 2.4595 'International Tables Vol C Tables 4.2.6.8 and 6.1.1.4'

loop_
_geom_angle_atom_site_label_1
_geom_angle_atom_site_label_2
_geom_angle_atom_site_label_3
_geom_angle
_geom_angle_site_symmetry_1
_geom_angle_site_symmetry_3
O3 Co1 O1 110.88(15) . .
O3 Co1 N4 95.58(15) . 2
O1 Co1 N4 111.69(15) . 2
O3 Co1 N1 105.16(16) . .
O1 Co1 N1 116.34(15) . .
N4 Co1 N1 114.90(16) 2 .
C1 N1 C2 105.3(4) . .
C1 N1 Co1 126.0(4) . .
C2 N1 Co1 128.7(4) . .
C22 O1 Co1 103.1(3) . .
N1 C1 N2 111.4(5) . .
C1 N2 C3 107.4(5) . .
C1 N2 C4 126.1(5) . .
C3 N2 C4 126.5(5) . .
C3 C2 N1 109.3(5) . .
C12 N3 C13 107.2(4) . .
C12 N3 C11 125.0(4) . .
C13 N3 C11 127.7(4) . .
C15 O3 Co1 121.4(3) . .
C2 C3 N2 106.6(5) . .
C12 N4 C14 105.3(4) . .
C12 N4 Co1 124.2(3) . 2
C14 N4 Co1 130.3(3) . 2
N2 C4 C5 113.9(4) . .
C8 C5 C6 117.7(4) . .
C8 C5 C4 117.7(4) . .
C6 C5 C4 124.5(4) . .
C5 C6 C7 121.0(5) . .
C10 C7 C6 120.8(4) . .
C5 C8 C9 121.3(4) . .
C10 C9 C8 121.4(5) . .
C9 C10 C7 117.8(4) . .
C9 C10 C11 118.8(4) . .
C7 C10 C11 123.2(4) . .
N3 C11 C10 114.1(4) . .
N4 C12 N3 111.6(4) . .
C14 C13 N3 106.9(4) . .
C13 C14 N4 109.1(5) . .
O4 C15 O3 124.4(5) . .
O4 C15 C17 120.4(5) . .
O3 C15 C17 115.2(4) . .
C17 C16 C19 121.0(6) . .
C18 C17 C16 117.7(5) . .
C18 C17 C15 121.5(5) . .
C16 C17 C15 120.7(5) . .
C17 C18 C20 121.6(6) . .
C21 C19 C16 119.0(5) . .
C21 C20 C18 118.5(6) . .
C19 C21 C20 122.2(6) . .
C19 C21 Br1 119.3(5) . .
C20 C21 Br1 118.5(5) . .
O2 C22 O1 121.6(5) . .
O2 C22 C23 121.1(5) . .
O1 C22 C23 117.2(4) . .
C24 C23 C28 119.1(5) . .
C24 C23 C22 121.5(4) . .
C28 C23 C22 119.3(5) . .
C25 C24 C23 121.2(5) . .
C24 C25 C26 118.4(6) . .
C27 C26 C25 122.2(6) . .
C27 C26 Br2 117.6(5) . .
C25 C26 Br2 120.1(5) . .
C26 C27 C28 118.2(6) . .
C23 C28 C27 120.9(6) . .

loop_
_geom_bond_atom_site_label_1
_geom_bond_atom_site_label_2
_geom_bond_distance
_geom_bond_site_symmetry_2
Co1 O3 1.958(3) .
Co1 O1 1.996(3) .
Co1 N4 2.016(4) 2
Co1 N1 2.031(4) .
Br1 C21 1.914(6) .
N1 C1 1.322(6) .
N1 C2 1.378(6) .
O1 C22 1.282(6) .
C1 N2 1.340(6) .
Br2 C26 1.891(6) .
O2 C22 1.254(6) .
N2 C3 1.358(7) .
N2 C4 1.463(7) .
C2 C3 1.356(8) .
N3 C12 1.332(6) .
N3 C13 1.353(7) .
N3 C11 1.473(6) .
O3 C15 1.284(6) .
O4 C15 1.232(6) .
N4 C12 1.319(6) .
N4 C14 1.372(6) .
N4 Co1 2.016(4) 2
C4 C5 1.522(6) .
C5 C8 1.375(7) .
C5 C6 1.384(6) .
C6 C7 1.384(7) .
C7 C10 1.385(7) .
C8 C9 1.379(7) .
C9 C10 1.372(6) .
C10 C11 1.512(7) .
C13 C14 1.352(7) .
C15 C17 1.500(7) .
C16 C17 1.386(7) .
C16 C19 1.390(9) .
C17 C18 1.372(8) .
C18 C20 1.385(8) .
C19 C21 1.344(9) .
C20 C21 1.364(9) .
C22 C23 1.486(7) .
C23 C24 1.382(7) .
C23 C28 1.384(7) .
C24 C25 1.368(7) .
C25 C26 1.380(9) .
C26 C27 1.376(10) .
C27 C28 1.380(9) .
